data_2011753
loop_
_publ_author_name
'Richardson, Chris'
'Steel, Peter J.'

_publ_section_title
;
 4,4'-Bis(2-pyridyl)-3,3'-bi-1,2,5-thiadiazole
;
_journal_issue 2
_journal_name_full 'Acta Crystallographica Section C'
_journal_page_first 197
_journal_page_last 198
_journal_paper_doi 10.1107/S0108270100017431
_journal_volume 57
_journal_year 2001
_chemical_formula_moiety 'C14 H8 N6 S2'
_chemical_formula_sum 'C14 H8 N6 S2'
_chemical_formula_weight 324.38
_chemical_name_systematic
;
4,4'-Di(2-pyridyl)-3,3'-bi-1,2,5-thiadiazole
;
_space_group_IT_number 2
_symmetry_cell_setting triclinic
_symmetry_space_group_name_Hall '-P 1'
_symmetry_space_group_name_H-M 'P -1'
_audit_creation_method SHELXL-97
_cell_angle_alpha 84.427(9)
_cell_angle_beta 85.113(9)
_cell_angle_gamma 79.425(9)
_cell_formula_units_Z 2
_cell_length_a 6.330(5)
_cell_length_b 9.007(7)
_cell_length_c 12.250(10)
_cell_measurement_reflns_used 2500
_cell_measurement_temperature 163(2)
_cell_measurement_theta_max 26.3
_cell_measurement_theta_min 2.8
_cell_volume 681.7(9)
_computing_cell_refinement 'SAINT  (Bruker, 1997)'
_computing_data_collection 'SMART  (Bruker, 1997)'
_computing_data_reduction SAINT
_computing_molecular_graphics SHELXL97
_computing_publication_material SHELXL97
_computing_structure_refinement 'SHELXL97 (Sheldrick, 1997)'
_computing_structure_solution 'SHELXS97 (Sheldrick, 1990)'
_diffrn_ambient_temperature 163(2)
_diffrn_detector_area_resol_mean 8.192
_diffrn_measured_fraction_theta_full .986
_diffrn_measured_fraction_theta_max .986
_diffrn_measurement_device_type 'CCD area detector'
_diffrn_measurement_method '\f and \w scans'
_diffrn_radiation_monochromator graphite
_diffrn_radiation_source 'fine-focus sealed tube'
_diffrn_radiation_type MoK\a
_diffrn_radiation_wavelength .71073
_diffrn_reflns_av_R_equivalents .0389
_diffrn_reflns_av_sigmaI/netI .0496
_diffrn_reflns_limit_h_max 7
_diffrn_reflns_limit_h_min -7
_diffrn_reflns_limit_k_max 11
_diffrn_reflns_limit_k_min -11
_diffrn_reflns_limit_l_max 15
_diffrn_reflns_limit_l_min -15
_diffrn_reflns_number 8929
_diffrn_reflns_theta_full 26.45
_diffrn_reflns_theta_max 26.45
_diffrn_reflns_theta_min 2.31
_diffrn_standards_decay_% 0
_exptl_absorpt_coefficient_mu .395
_exptl_absorpt_correction_T_max 1.000
_exptl_absorpt_correction_T_min .827
_exptl_absorpt_correction_type multi-scan
_exptl_absorpt_process_details '(SADABS; Bruker, 1997)'
_exptl_crystal_colour colourless
_exptl_crystal_density_diffrn 1.580
_exptl_crystal_density_method 'not measured'
_exptl_crystal_description fragment
_exptl_crystal_F_000 332
_exptl_crystal_size_max .46
_exptl_crystal_size_mid .34
_exptl_crystal_size_min .10
_refine_diff_density_max .307
_refine_diff_density_min -.277
_refine_ls_extinction_method none
_refine_ls_goodness_of_fit_ref .997
_refine_ls_hydrogen_treatment constr
_refine_ls_matrix_type full
_refine_ls_number_parameters 199
_refine_ls_number_reflns 2772
_refine_ls_number_restraints 0
_refine_ls_restrained_S_all .997
_refine_ls_R_factor_all .0566
_refine_ls_R_factor_gt .0378
_refine_ls_shift/su_max .001
_refine_ls_shift/su_mean .000
_refine_ls_structure_factor_coef Fsqd
_refine_ls_weighting_details 'calc w = 1/[\s^2^(Fo^2^)+(0.0549P)^2^] where P=(Fo^2^+2Fc^2^)/3'
_refine_ls_weighting_scheme calc
_refine_ls_wR_factor_ref .0988
_reflns_number_gt 2016
_reflns_number_total 2772
_reflns_threshold_expression I>2\s(I)
_cod_data_source_file de1157.cif
_cod_data_source_block I
_cod_depositor_comments
;
The following automatic conversions were performed:
'_symmetry_cell_setting' value 'Triclinic' changed to 'triclinic'
according to '/home/saulius/struct/CIF-dictionaries/cif_core.dic'
dictionary named 'cif_core.dic' version 2.4.1 from 2010-06-29.

Automatic conversion script
Id: cif_fix_enum 1527 2010-12-29 10:47:43Z saulius 

The following automatic conversions were performed:

'_symmetry_cell_setting' value 'Triclinic' changed to 'triclinic'
according to /home/saulius/struct/CIF-dictionaries/cif_core.dic
dictionary named 'cif_core.dic' version 2.4.1 from 2010-06-29.

Automatic conversion script
Id: cif_fix_values 1715 2011-07-08 13:25:40Z adriana 
;
_cod_original_cell_volume 681.6(9)
_cod_original_sg_symbol_H-M P-1
_cod_database_code 2011753

loop_
_symmetry_equiv_pos_as_xyz
'x, y, z'
'-x, -y, -z'

loop_
_atom_site_label
_atom_site_fract_x
_atom_site_fract_y
_atom_site_fract_z
_atom_site_U_iso_or_equiv
_atom_site_adp_type
_atom_site_calc_flag
_atom_site_refinement_flags
_atom_site_occupancy
_atom_site_disorder_assembly
_atom_site_disorder_group
_atom_site_type_symbol
S1 1.02092(10) 1.47534(6) .65833(4) .02750(17) Uani d . 1 . . S
N2 1.1480(3) 1.4958(2) .76517(14) .0262(4) Uani d . 1 . . N
C3 1.2951(4) 1.5803(2) .73078(16) .0221(5) Uani d . 1 . . C
C4 1.2979(3) 1.6236(2) .61533(16) .0215(5) Uani d . 1 . . C
N5 1.1510(3) 1.57081(19) .56533(14) .0250(4) Uani d . 1 . . N
S1' 1.71557(10) 1.59798(7) .93400(5) .03302(19) Uani d . 1 . . S
N2' 1.6058(3) 1.5220(2) .84172(14) .0277(5) Uani d . 1 . . N
C3' 1.4317(4) 1.6197(2) .81288(16) .0227(5) Uani d . 1 . . C
C4' 1.3944(4) 1.7562(2) .86977(17) .0240(5) Uani d . 1 . . C
N5' 1.5441(3) 1.7557(2) .94043(14) .0296(5) Uani d . 1 . . N
N1" 1.5872(3) 1.7645(2) .60468(14) .0268(4) Uani d . 1 . . N
C2" 1.4435(4) 1.7140(2) .54934(17) .0233(5) Uani d . 1 . . C
C3" 1.4289(4) 1.7409(2) .43606(17) .0290(5) Uani d . 1 . . C
H3" 1.3232 1.7044 .4006 .035 Uiso calc R 1 . . H
C4" 1.5715(4) 1.8219(3) .37657(19) .0350(6) Uani d . 1 . . C
H4" 1.5665 1.8418 .2992 .042 Uiso calc R 1 . . H
C5" 1.7224(4) 1.8737(3) .43202(19) .0328(6) Uani d . 1 . . C
H5" 1.8226 1.9297 .3932 .039 Uiso calc R 1 . . H
C6" 1.7244(4) 1.8425(2) .54456(19) .0313(6) Uani d . 1 . . C
H6" 1.8288 1.8782 .5816 .038 Uiso calc R 1 . . H
N1"' 1.0419(3) 1.8628(2) .80906(15) .0279(4) Uani d . 1 . . N
C2"' 1.2170(4) 1.8873(2) .85649(16) .0248(5) Uani d . 1 . . C
C3"' 1.2279(4) 2.0274(2) .89459(17) .0281(5) Uani d . 1 . . C
H3"' 1.3522 2.0413 .9279 .034 Uiso calc R 1 . . H
C4"' 1.0552(4) 2.1448(3) .88290(17) .0317(6) Uani d . 1 . . C
H4"' 1.0610 2.2411 .9069 .038 Uiso calc R 1 . . H
C5"' .8734(4) 2.1217(3) .83603(18) .0318(6) Uani d . 1 . . C
H5"' .7518 2.2003 .8282 .038 Uiso calc R 1 . . H
C6"' .8753(4) 1.9786(3) .80072(17) .0311(6) Uani d . 1 . . C
H6"' .7509 1.9621 .7688 .037 Uiso calc R 1 . . H

loop_
_atom_site_aniso_label
_atom_site_aniso_U_11
_atom_site_aniso_U_22
_atom_site_aniso_U_33
_atom_site_aniso_U_12
_atom_site_aniso_U_13
_atom_site_aniso_U_23
S1 .0316(4) .0315(3) .0229(3) -.0141(3) -.0007(2) -.0040(2)
N2 .0324(12) .0269(10) .0217(10) -.0116(9) .0006(8) -.0045(8)
C3 .0258(13) .0195(11) .0214(11) -.0053(9) .0020(9) -.0044(8)
C4 .0226(12) .0206(11) .0216(11) -.0035(9) -.0008(9) -.0039(8)
N5 .0277(11) .0277(10) .0210(10) -.0082(8) -.0013(8) -.0035(8)
S1' .0294(4) .0440(4) .0273(3) -.0078(3) -.0050(3) -.0062(3)
N2' .0295(12) .0337(11) .0216(10) -.0103(9) .0000(8) -.0033(8)
C3' .0276(13) .0266(12) .0153(11) -.0116(10) .0033(9) .0003(9)
C4' .0277(13) .0294(12) .0173(11) -.0139(10) .0022(9) -.0011(9)
N5' .0310(12) .0399(12) .0226(10) -.0167(9) -.0008(8) -.0063(8)
N1" .0271(11) .0289(10) .0257(10) -.0088(9) .0000(8) -.0036(8)
C2" .0263(13) .0218(11) .0215(11) -.0050(9) .0027(9) -.0022(9)
C3" .0297(14) .0335(13) .0247(12) -.0088(11) -.0017(10) -.0009(10)
C4" .0350(15) .0395(14) .0254(13) -.0013(12) .0050(11) .0060(10)
C5" .0290(14) .0304(13) .0366(14) -.0070(11) .0109(11) .0014(10)
C6" .0284(14) .0297(13) .0379(14) -.0106(11) .0005(11) -.0049(10)
N1"' .0302(12) .0299(10) .0258(10) -.0089(9) -.0024(8) -.0058(8)
C2"' .0317(14) .0284(12) .0160(11) -.0120(10) .0038(9) -.0028(9)
C3"' .0386(15) .0303(12) .0195(12) -.0172(11) -.0007(10) -.0027(9)
C4"' .0486(17) .0258(12) .0222(12) -.0120(12) .0014(11) -.0025(9)
C5"' .0415(16) .0285(13) .0230(12) -.0027(11) .0019(11) .0000(9)
C6"' .0316(15) .0366(14) .0262(13) -.0086(11) -.0020(10) -.0021(10)

loop_
_atom_type_symbol
_atom_type_description
_atom_type_scat_dispersion_real
_atom_type_scat_dispersion_imag
_atom_type_scat_source
C C .0033 .0016 'International Tables Vol C Tables 4.2.6.8 and 6.1.1.4'
H H .0000 .0000 'International Tables Vol C Tables 4.2.6.8 and 6.1.1.4'
N N .0061 .0033 'International Tables Vol C Tables 4.2.6.8 and 6.1.1.4'
S S .1246 .1234 'International Tables Vol C Tables 4.2.6.8 and 6.1.1.4'

loop_
_geom_angle_atom_site_label_1
_geom_angle_atom_site_label_2
_geom_angle_atom_site_label_3
_geom_angle
N5 S1 N2 98.96(11)
C3 N2 S1 107.35(15)
N2 C3 C4 113.15(19)
N2 C3 C3' 118.53(18)
C4 C3 C3' 128.32(18)
N5 C4 C3 113.15(18)
N5 C4 C2" 119.22(19)
C3 C4 C2" 127.62(19)
C4 N5 S1 107.39(15)
N5' S1' N2' 98.92(11)
C3' N2' S1' 107.18(16)
N2' C3' C4' 113.6(2)
N2' C3' C3 119.54(19)
C4' C3' C3 126.8(2)
N5' C4' C3' 112.2(2)
N5' C4' C2"' 120.39(19)
C3' C4' C2"' 127.4(2)
C4' N5' S1' 108.04(15)
C6" N1" C2" 116.51(19)
N1" C2" C3" 123.70(19)
N1" C2" C4 116.31(19)
C3" C2" C4 120.0(2)
C4" C3" C2" 118.5(2)
C3" C4" C5" 118.7(2)
C6" C5" C4" 118.9(2)
N1" C6" C5" 123.7(2)
C6"' N1"' C2"' 117.3(2)
N1"' C2"' C3"' 122.2(2)
N1"' C2"' C4' 116.37(19)
C3"' C2"' C4' 121.4(2)
C4"' C3"' C2"' 119.0(2)
C3"' C4"' C5"' 119.8(2)
C4"' C5"' C6"' 117.6(2)
N1"' C6"' C5"' 124.2(2)

loop_
_geom_bond_atom_site_label_1
_geom_bond_atom_site_label_2
_geom_bond_site_symmetry_2
_geom_bond_distance
_geom_bond_publ_flag
S1 N5 . 1.6202(19) ?
S1 N2 . 1.635(2) ?
N2 C3 . 1.325(3) ?
C3 C4 . 1.430(3) ?
C3 C3' . 1.488(3) ?
C4 N5 . 1.334(3) ?
C4 C2" . 1.479(3) ?
S1' N5' . 1.626(2) ?
S1' N2' . 1.639(2) ?
N2' C3' . 1.328(3) ?
C3' C4' . 1.444(3) ?
C4' N5' . 1.336(3) ?
C4' C2"' . 1.479(3) ?
N1" C6" . 1.343(3) ?
N1" C2" . 1.346(3) ?
C2" C3" . 1.393(3) ?
C3" C4" . 1.380(3) ?
C4" C5" . 1.388(3) ?
C5" C6" . 1.381(3) ?
N1"' C6"' . 1.343(3) ?
N1"' C2"' . 1.356(3) ?
C2"' C3"' . 1.402(3) ?
C3"' C4"' . 1.381(3) ?
C4"' C5"' . 1.386(3) ?
C5"' C6"' . 1.396(3) ?

loop_
_geom_torsion_atom_site_label_1
_geom_torsion_atom_site_label_2
_geom_torsion_atom_site_label_3
_geom_torsion_atom_site_label_4
_geom_torsion
N5 S1 N2 C3 .78(16)
S1 N2 C3 C4 -.7(2)
S1 N2 C3 C3' 178.60(16)
N2 C3 C4 N5 .3(3)
C3' C3 C4 N5 -178.9(2)
N2 C3 C4 C2" -178.5(2)
C3' C3 C4 C2" 2.3(4)
C3 C4 N5 S1 .3(2)
C2" C4 N5 S1 179.16(16)
N2 S1 N5 C4 -.62(16)
N5' S1' N2' C3' .49(15)
S1' N2' C3' C4' -.3(2)
S1' N2' C3' C3 -178.95(14)
N2 C3 C3' N2' 83.5(3)
C4 C3 C3' N2' -97.3(3)
N2 C3 C3' C4' -95.0(3)
C4 C3 C3' C4' 84.2(3)
N2' C3' C4' N5' -.1(2)
C3 C3' C4' N5' 178.45(18)
N2' C3' C4' C2"' 179.57(19)
C3 C3' C4' C2"' -1.9(3)
C3' C4' N5' S1' .4(2)
C2"' C4' N5' S1' -179.26(15)
N2' S1' N5' C4' -.54(15)
C6" N1" C2" C3" -1.2(3)
C6" N1" C2" C4 177.90(19)
N5 C4 C2" N1" 179.71(18)
C3 C4 C2" N1" -1.6(3)
N5 C4 C2" C3" -1.2(3)
C3 C4 C2" C3" 177.5(2)
N1" C2" C3" C4" 1.0(3)
C4 C2" C3" C4" -178.1(2)
C2" C3" C4" C5" -.3(3)
C3" C4" C5" C6" .0(3)
C2" N1" C6" C5" .8(3)
C4" C5" C6" N1" -.2(4)
C6"' N1"' C2"' C3"' -.7(3)
C6"' N1"' C2"' C4' 177.12(18)
N5' C4' C2"' N1"' -161.73(18)
C3' C4' C2"' N1"' 18.6(3)
N5' C4' C2"' C3"' 16.1(3)
C3' C4' C2"' C3"' -163.48(19)
N1"' C2"' C3"' C4"' -.4(3)
C4' C2"' C3"' C4"' -178.16(19)
C2"' C3"' C4"' C5"' 1.3(3)
C3"' C4"' C5"' C6"' -1.0(3)
C2"' N1"' C6"' C5"' 1.1(3)
C4"' C5"' C6"' N1"' -.2(3)

loop_
_cod_related_entry_id
_cod_related_entry_database
_cod_related_entry_code
1 ChemSpider 21107315
